data_1502586
loop_
_publ_author_name
'Hu, Bao'
'Wang, Zhao'
'Ai, Ning'
'Zheng, Jie'
'Liu, Xing-Hai'
'Shan, Shang'
'Wang, Zhongwen'

_publ_section_title
;
 Catalyst-free preparation of 1,2,4,5-tetrasubstituted imidazoles from a
 novel unexpected domino reaction of 2-azido acrylates and nitrones.
;
_journal_issue 24
_journal_name_full 'Organic letters'
_journal_page_first 6362
_journal_page_last 6365
_journal_paper_doi 10.1021/ol202650z
_journal_volume 13
_journal_year 2011
_chemical_formula_sum 'C24 H20 N2 O2'
_chemical_formula_weight 368.42
_chemical_name_systematic
; 
 ? 
;
_space_group_IT_number 2
_symmetry_cell_setting triclinic
_symmetry_space_group_name_Hall '-P 1'
_symmetry_space_group_name_H-M 'P -1'
_atom_sites_solution_hydrogens geom
_atom_sites_solution_primary direct
_atom_sites_solution_secondary difmap
_audit_creation_method SHELXL-97
_cell_angle_alpha 95.763(10)
_cell_angle_beta 92.756(10)
_cell_angle_gamma 98.775(13)
_cell_formula_units_Z 4
_cell_length_a 8.797(4)
_cell_length_b 9.896(5)
_cell_length_c 22.154(11)
_cell_measurement_reflns_used 6156
_cell_measurement_temperature 113(2)
_cell_measurement_theta_max 28.2
_cell_measurement_theta_min 1.9
_cell_volume 1892.5(16)
_computing_cell_refinement CrystalClear
_computing_data_collection CrystalClear
_computing_data_reduction CrystalClear
_computing_molecular_graphics 'Bruker SHELXTL'
_computing_publication_material 'CrystalStructure 3.8'
_computing_structure_refinement 'SHELXL-97 (Sheldrick, 1997)'
_computing_structure_solution 'SHELXS-97 (Sheldrick, 1990)'
_diffrn_ambient_temperature 113(2)
_diffrn_detector_area_resol_mean 14.22
_diffrn_measured_fraction_theta_full 0.983
_diffrn_measured_fraction_theta_max 0.983
_diffrn_measurement_device_type 'Rigaku Saturn724 CCD'
_diffrn_measurement_method '\w and \f scans'
_diffrn_radiation_monochromator multilayer
_diffrn_radiation_source 'rotating anode'
_diffrn_radiation_type MoK\a
_diffrn_radiation_wavelength 0.71073
_diffrn_reflns_av_R_equivalents 0.0635
_diffrn_reflns_av_sigmaI/netI 0.1546
_diffrn_reflns_limit_h_max 11
_diffrn_reflns_limit_h_min -11
_diffrn_reflns_limit_k_max 13
_diffrn_reflns_limit_k_min -12
_diffrn_reflns_limit_l_max 27
_diffrn_reflns_limit_l_min -29
_diffrn_reflns_number 19832
_diffrn_reflns_theta_full 27.91
_diffrn_reflns_theta_max 27.91
_diffrn_reflns_theta_min 1.85
_diffrn_standards_decay_% 0
_diffrn_standards_interval_count 0
_diffrn_standards_interval_time 0
_diffrn_standards_number 0
_exptl_absorpt_coefficient_mu 0.083
_exptl_absorpt_correction_T_max 0.9868
_exptl_absorpt_correction_T_min 0.9836
_exptl_absorpt_correction_type multi-scan
_exptl_absorpt_process_details CrystalClear
_exptl_crystal_colour Colorless
_exptl_crystal_density_diffrn 1.293
_exptl_crystal_density_method 'not measured'
_exptl_crystal_description Prism
_exptl_crystal_F_000 776
_exptl_crystal_size_max 0.20
_exptl_crystal_size_mid 0.18
_exptl_crystal_size_min 0.16
_refine_diff_density_max 0.349
_refine_diff_density_min -0.393
_refine_diff_density_rms 0.079
_refine_ls_extinction_method none
_refine_ls_goodness_of_fit_ref 1.063
_refine_ls_hydrogen_treatment constr
_refine_ls_matrix_type full
_refine_ls_number_parameters 507
_refine_ls_number_reflns 8895
_refine_ls_number_restraints 0
_refine_ls_restrained_S_all 1.063
_refine_ls_R_factor_all 0.0975
_refine_ls_R_factor_gt 0.0420
_refine_ls_shift/su_max 0.000
_refine_ls_shift/su_mean 0.000
_refine_ls_structure_factor_coef Fsqd
_refine_ls_weighting_details 'calc w=1/[\s^2^(Fo^2^)+(0.0100P)^2^+0.0000P] where P=(Fo^2^+2Fc^2^)/3'
_refine_ls_weighting_scheme calc
_refine_ls_wR_factor_gt 0.0759
_refine_ls_wR_factor_ref 0.1015
_reflns_number_gt 3429
_reflns_number_total 8895
_reflns_threshold_expression >2sigma(I)
_cod_data_source_file ol202650z_si_002.cif
_cod_data_source_block shelx
_cod_depositor_comments
;
The following automatic conversions were performed:

'_symmetry_cell_setting' value 'Triclinic' changed to 'triclinic'
according to /home/saulius/struct/CIF-dictionaries/cif_core.dic
dictionary named 'cif_core.dic' version 2.4.1 from 2010-06-29.

Automatic conversion script
Id: cif_fix_values 1715 2011-07-08 13:25:40Z adriana 
;
_cod_original_sg_symbol_H-M P-1
_cod_database_code 1502586

loop_
_symmetry_equiv_pos_as_xyz
'x, y, z'
'-x, -y, -z'

loop_
_atom_site_label
_atom_site_type_symbol
_atom_site_fract_x
_atom_site_fract_y
_atom_site_fract_z
_atom_site_U_iso_or_equiv
_atom_site_adp_type
_atom_site_occupancy
_atom_site_symmetry_multiplicity
_atom_site_calc_flag
_atom_site_refinement_flags
O1 O 0.33471(19) 0.40793(18) -0.06021(7) 0.0294(5) Uani 1 1 d .
O2 O 0.26277(18) 0.33098(17) 0.02815(7) 0.0223(4) Uani 1 1 d .
O3 O 0.13373(19) 0.91477(18) 0.48849(7) 0.0287(5) Uani 1 1 d .
O4 O 0.12933(18) 0.86852(17) 0.38674(7) 0.0236(4) Uani 1 1 d .
N1 N 0.5350(2) 0.2258(2) 0.04477(8) 0.0185(5) Uani 1 1 d .
N2 N 0.7023(2) 0.1753(2) -0.02313(8) 0.0197(5) Uani 1 1 d .
N3 N 0.2333(2) 0.6524(2) 0.49807(8) 0.0190(5) Uani 1 1 d .
N4 N 0.1736(2) 0.4632(2) 0.43247(8) 0.0213(5) Uani 1 1 d .
C1 C 0.5942(3) 0.2394(2) -0.05056(10) 0.0196(6) Uani 1 1 d .
C2 C 0.6035(3) 0.2521(2) -0.11634(10) 0.0183(6) Uani 1 1 d .
C3 C 0.4726(3) 0.2264(3) -0.15648(10) 0.0232(6) Uani 1 1 d .
H3 H 0.3732 0.2101 -0.1412 0.028 Uiso 1 1 calc R
C4 C 0.4869(3) 0.2246(2) -0.21900(11) 0.0267(6) Uani 1 1 d .
H4 H 0.3974 0.2067 -0.2461 0.032 Uiso 1 1 calc R
C5 C 0.6320(3) 0.2488(3) -0.24170(10) 0.0246(6) Uani 1 1 d .
H5 H 0.6418 0.2471 -0.2843 0.029 Uiso 1 1 calc R
C6 C 0.7620(3) 0.2755(2) -0.20212(10) 0.0240(6) Uani 1 1 d .
H6 H 0.8611 0.2943 -0.2175 0.029 Uiso 1 1 calc R
C7 C 0.7481(3) 0.2749(2) -0.13997(10) 0.0226(6) Uani 1 1 d .
H7 H 0.8382 0.2901 -0.1132 0.027 Uiso 1 1 calc R
C8 C 0.6637(3) 0.1665(2) 0.03408(10) 0.0193(6) Uani 1 1 d .
C9 C 0.7510(3) 0.0962(2) 0.07624(10) 0.0201(6) Uani 1 1 d .
C10 C 0.8380(3) 0.0010(3) 0.05009(10) 0.0236(6) Uani 1 1 d .
H10 H 0.8333 -0.0186 0.0071 0.028 Uiso 1 1 calc R
C11 C 0.9307(3) -0.0650(3) 0.08560(11) 0.0263(6) Uani 1 1 d .
H11 H 0.9902 -0.1280 0.0669 0.032 Uiso 1 1 calc R
C12 C 0.9366(3) -0.0391(3) 0.14866(10) 0.0269(6) Uani 1 1 d .
H12 H 0.9988 -0.0852 0.1733 0.032 Uiso 1 1 calc R
C13 C 0.8514(3) 0.0542(3) 0.17495(11) 0.0247(6) Uani 1 1 d .
H13 H 0.8552 0.0721 0.2180 0.030 Uiso 1 1 calc R
C14 C 0.7605(3) 0.1223(3) 0.13971(10) 0.0215(6) Uani 1 1 d .
H14 H 0.7040 0.1874 0.1587 0.026 Uiso 1 1 calc R
C15 C 0.4674(3) 0.2363(2) 0.10331(10) 0.0172(6) Uani 1 1 d .
C16 C 0.3890(3) 0.1192(3) 0.12282(10) 0.0223(6) Uani 1 1 d .
H16 H 0.3685 0.0357 0.0966 0.027 Uiso 1 1 calc R
C17 C 0.3402(3) 0.1252(3) 0.18171(10) 0.0249(6) Uani 1 1 d .
H17 H 0.2877 0.0449 0.1962 0.030 Uiso 1 1 calc R
C18 C 0.3680(3) 0.2474(3) 0.21892(10) 0.0256(7) Uani 1 1 d .
H18 H 0.3370 0.2503 0.2595 0.031 Uiso 1 1 calc R
C19 C 0.4409(3) 0.3668(3) 0.19779(10) 0.0260(6) Uani 1 1 d .
H19 H 0.4548 0.4519 0.2230 0.031 Uiso 1 1 calc R
C20 C 0.4933(3) 0.3608(3) 0.13954(10) 0.0221(6) Uani 1 1 d .
H20 H 0.5460 0.4408 0.1249 0.027 Uiso 1 1 calc R
C21 C 0.4891(3) 0.2731(2) -0.00951(10) 0.0194(6) Uani 1 1 d .
C22 C 0.3573(3) 0.3451(3) -0.01738(10) 0.0212(6) Uani 1 1 d .
C23 C 0.1325(3) 0.4043(3) 0.02551(10) 0.0262(6) Uani 1 1 d .
H23A H 0.0606 0.3654 -0.0099 0.031 Uiso 1 1 calc R
H23B H 0.1676 0.5030 0.0220 0.031 Uiso 1 1 calc R
C24 C 0.0547(3) 0.3864(3) 0.08429(10) 0.0307(7) Uani 1 1 d .
H24A H 0.0258 0.2882 0.0881 0.046 Uiso 1 1 calc R
H24B H -0.0380 0.4303 0.0841 0.046 Uiso 1 1 calc R
H24C H 0.1258 0.4293 0.1187 0.046 Uiso 1 1 calc R
C25 C 0.2910(3) 0.7393(3) 0.55309(10) 0.0188(6) Uani 1 1 d .
C26 C 0.4253(3) 0.8321(3) 0.55329(10) 0.0239(6) Uani 1 1 d .
H26 H 0.4766 0.8428 0.5169 0.029 Uiso 1 1 calc R
C27 C 0.4842(3) 0.9095(3) 0.60743(11) 0.0279(6) Uani 1 1 d .
H27 H 0.5754 0.9749 0.6080 0.034 Uiso 1 1 calc R
C28 C 0.4103(3) 0.8915(3) 0.66057(11) 0.0306(7) Uani 1 1 d .
H28 H 0.4524 0.9428 0.6978 0.037 Uiso 1 1 calc R
C29 C 0.2753(3) 0.7988(3) 0.65936(11) 0.0327(7) Uani 1 1 d .
H29 H 0.2246 0.7867 0.6958 0.039 Uiso 1 1 calc R
C30 C 0.2136(3) 0.7237(3) 0.60542(10) 0.0250(6) Uani 1 1 d .
H30 H 0.1191 0.6622 0.6043 0.030 Uiso 1 1 calc R
C31 C 0.2364(3) 0.5135(3) 0.48770(10) 0.0198(6) Uani 1 1 d .
C32 C 0.2985(3) 0.4273(3) 0.53047(10) 0.0182(6) Uani 1 1 d .
C33 C 0.4198(3) 0.4770(3) 0.57401(10) 0.0223(6) Uani 1 1 d .
H33 H 0.4665 0.5708 0.5774 0.027 Uiso 1 1 calc R
C34 C 0.4718(3) 0.3884(3) 0.61239(10) 0.0240(6) Uani 1 1 d .
H34 H 0.5531 0.4223 0.6424 0.029 Uiso 1 1 calc R
C35 C 0.4059(3) 0.2512(3) 0.60726(10) 0.0232(6) Uani 1 1 d .
H35 H 0.4414 0.1916 0.6339 0.028 Uiso 1 1 calc R
C36 C 0.2879(3) 0.2003(3) 0.56308(10) 0.0234(6) Uani 1 1 d .
H36 H 0.2442 0.1057 0.5589 0.028 Uiso 1 1 calc R
C37 C 0.2340(3) 0.2886(3) 0.52496(10) 0.0225(6) Uani 1 1 d .
H37 H 0.1528 0.2540 0.4950 0.027 Uiso 1 1 calc R
C38 C 0.1303(3) 0.5730(3) 0.40615(10) 0.0196(6) Uani 1 1 d .
C39 C 0.0514(3) 0.5453(2) 0.34444(10) 0.0178(6) Uani 1 1 d .
C40 C 0.0969(3) 0.4444(2) 0.30366(10) 0.0207(6) Uani 1 1 d .
H40 H 0.1812 0.4006 0.3149 0.025 Uiso 1 1 calc R
C41 C 0.0202(3) 0.4074(3) 0.24692(10) 0.0238(6) Uani 1 1 d .
H41 H 0.0525 0.3388 0.2195 0.029 Uiso 1 1 calc R
C42 C -0.1038(3) 0.4702(3) 0.22979(11) 0.0272(6) Uani 1 1 d .
H42 H -0.1559 0.4454 0.1908 0.033 Uiso 1 1 calc R
C43 C -0.1505(3) 0.5694(3) 0.27033(11) 0.0296(7) Uani 1 1 d .
H43 H -0.2359 0.6121 0.2593 0.035 Uiso 1 1 calc R
C44 C -0.0727(3) 0.6066(3) 0.32712(10) 0.0238(6) Uani 1 1 d .
H44 H -0.1053 0.6751 0.3545 0.029 Uiso 1 1 calc R
C45 C 0.1676(3) 0.6922(3) 0.44582(10) 0.0181(6) Uani 1 1 d .
C46 C 0.1424(3) 0.8354(3) 0.44427(10) 0.0210(6) Uani 1 1 d .
C47 C 0.0882(3) 1.0046(3) 0.38124(10) 0.0267(6) Uani 1 1 d .
H47A H 0.1673 1.0770 0.4032 0.032 Uiso 1 1 calc R
H47B H -0.0124 1.0118 0.3985 0.032 Uiso 1 1 calc R
C48 C 0.0792(3) 1.0203(3) 0.31487(10) 0.0421(8) Uani 1 1 d .
H48A H 0.1773 1.0066 0.2979 0.063 Uiso 1 1 calc R
H48B H 0.0587 1.1128 0.3090 0.063 Uiso 1 1 calc R
H48C H -0.0041 0.9518 0.2942 0.063 Uiso 1 1 calc R

loop_
_atom_site_aniso_label
_atom_site_aniso_U_11
_atom_site_aniso_U_22
_atom_site_aniso_U_33
_atom_site_aniso_U_23
_atom_site_aniso_U_13
_atom_site_aniso_U_12
O1 0.0340(11) 0.0344(12) 0.0239(10) 0.0125(9) 0.0104(9) 0.0095(10)
O2 0.0215(10) 0.0263(11) 0.0229(9) 0.0066(8) 0.0066(8) 0.0119(9)
O3 0.0382(12) 0.0274(12) 0.0198(10) -0.0037(8) -0.0026(8) 0.0086(9)
O4 0.0326(11) 0.0189(11) 0.0206(9) 0.0036(8) 0.0027(8) 0.0069(9)
N1 0.0206(11) 0.0162(12) 0.0188(11) 0.0014(9) 0.0047(9) 0.0024(10)
N2 0.0222(12) 0.0212(13) 0.0155(11) 0.0031(9) 0.0019(9) 0.0021(10)
N3 0.0186(11) 0.0212(13) 0.0159(11) 0.0008(9) 0.0000(9) 0.0005(10)
N4 0.0195(12) 0.0256(14) 0.0179(11) 0.0031(10) 0.0015(9) -0.0001(10)
C1 0.0184(13) 0.0185(15) 0.0194(14) -0.0001(11) 0.0011(11) -0.0038(11)
C2 0.0228(14) 0.0139(14) 0.0186(13) -0.0004(11) 0.0042(11) 0.0045(12)
C3 0.0210(14) 0.0251(17) 0.0232(14) 0.0006(12) 0.0040(12) 0.0030(12)
C4 0.0299(16) 0.0237(17) 0.0265(15) 0.0019(12) -0.0043(12) 0.0066(13)
C5 0.0364(17) 0.0234(16) 0.0158(14) 0.0043(11) 0.0034(12) 0.0087(13)
C6 0.0276(15) 0.0206(16) 0.0251(14) 0.0064(12) 0.0066(12) 0.0041(12)
C7 0.0252(15) 0.0215(16) 0.0196(14) 0.0007(11) 0.0015(11) -0.0005(12)
C8 0.0177(13) 0.0187(15) 0.0201(14) -0.0021(11) -0.0008(11) 0.0014(12)
C9 0.0178(14) 0.0199(15) 0.0211(14) 0.0026(11) 0.0035(11) -0.0031(12)
C10 0.0218(14) 0.0284(17) 0.0199(14) 0.0017(12) 0.0042(11) 0.0016(13)
C11 0.0230(15) 0.0267(17) 0.0310(15) 0.0055(13) 0.0002(12) 0.0086(13)
C12 0.0213(15) 0.0339(18) 0.0245(15) 0.0065(13) -0.0033(12) 0.0008(13)
C13 0.0220(14) 0.0291(17) 0.0234(14) 0.0032(12) 0.0014(12) 0.0053(13)
C14 0.0198(14) 0.0194(15) 0.0260(14) 0.0029(12) 0.0038(11) 0.0046(12)
C15 0.0197(14) 0.0182(15) 0.0154(13) 0.0018(11) 0.0042(10) 0.0080(12)
C16 0.0247(15) 0.0203(16) 0.0202(14) 0.0000(11) -0.0011(11) -0.0002(12)
C17 0.0268(15) 0.0252(17) 0.0224(14) 0.0054(12) 0.0042(12) 0.0006(13)
C18 0.0302(16) 0.0322(18) 0.0165(14) 0.0031(12) 0.0077(12) 0.0098(14)
C19 0.0318(16) 0.0212(16) 0.0248(15) -0.0050(12) 0.0053(12) 0.0076(13)
C20 0.0240(14) 0.0188(15) 0.0242(14) 0.0056(12) 0.0039(11) 0.0025(12)
C21 0.0214(14) 0.0178(15) 0.0177(13) 0.0022(11) 0.0011(11) -0.0015(12)
C22 0.0262(15) 0.0182(16) 0.0183(14) -0.0035(11) 0.0052(12) 0.0022(12)
C23 0.0240(15) 0.0312(17) 0.0240(14) 0.0030(12) 0.0007(12) 0.0070(13)
C24 0.0252(15) 0.0345(19) 0.0330(16) 0.0058(13) 0.0102(13) 0.0030(14)
C25 0.0206(14) 0.0180(15) 0.0181(13) -0.0001(11) 0.0002(11) 0.0054(12)
C26 0.0232(15) 0.0265(17) 0.0205(14) 0.0014(12) 0.0025(11) -0.0006(13)
C27 0.0219(15) 0.0205(17) 0.0403(17) 0.0021(13) -0.0070(13) 0.0037(13)
C28 0.0411(18) 0.0255(18) 0.0230(15) -0.0052(13) -0.0114(13) 0.0080(14)
C29 0.0457(19) 0.0323(19) 0.0199(15) 0.0020(13) 0.0064(13) 0.0049(15)
C30 0.0276(15) 0.0263(17) 0.0173(14) -0.0018(12) 0.0041(12) -0.0058(13)
C31 0.0180(14) 0.0213(15) 0.0192(13) 0.0025(11) 0.0034(11) -0.0007(12)
C32 0.0155(13) 0.0215(16) 0.0181(13) 0.0017(11) 0.0024(10) 0.0047(12)
C33 0.0240(15) 0.0169(15) 0.0243(14) 0.0006(12) 0.0046(12) -0.0023(12)
C34 0.0245(15) 0.0248(17) 0.0211(14) 0.0011(12) -0.0009(11) 0.0006(13)
C35 0.0279(15) 0.0210(16) 0.0238(14) 0.0066(12) 0.0054(12) 0.0100(13)
C36 0.0234(15) 0.0231(16) 0.0213(14) -0.0016(12) 0.0049(11) -0.0025(12)
C37 0.0201(14) 0.0302(17) 0.0146(13) -0.0014(12) 0.0021(11) -0.0021(12)
C38 0.0182(14) 0.0243(16) 0.0146(13) -0.0020(11) 0.0043(11) -0.0006(12)
C39 0.0178(13) 0.0184(15) 0.0167(13) 0.0020(11) 0.0014(11) 0.0016(11)
C40 0.0190(14) 0.0212(16) 0.0220(14) 0.0017(12) 0.0039(11) 0.0031(12)
C41 0.0284(15) 0.0240(17) 0.0159(13) -0.0042(12) 0.0035(12) -0.0018(13)
C42 0.0251(15) 0.0348(18) 0.0178(14) 0.0003(13) 0.0014(12) -0.0059(13)
C43 0.0213(15) 0.0388(19) 0.0275(15) 0.0058(13) 0.0001(12) -0.0002(13)
C44 0.0232(15) 0.0281(17) 0.0197(14) 0.0005(12) 0.0027(12) 0.0042(13)
C45 0.0199(14) 0.0207(15) 0.0142(13) 0.0033(11) 0.0007(11) 0.0040(12)
C46 0.0142(13) 0.0304(17) 0.0174(14) 0.0038(12) -0.0013(11) 0.0004(12)
C47 0.0287(16) 0.0243(17) 0.0287(15) 0.0068(13) 0.0026(12) 0.0068(13)
C48 0.060(2) 0.038(2) 0.0302(16) 0.0118(14) -0.0027(15) 0.0107(17)

loop_
_atom_type_symbol
_atom_type_description
_atom_type_scat_dispersion_real
_atom_type_scat_dispersion_imag
_atom_type_scat_source
C C 0.0033 0.0016 'International Tables Vol C Tables 4.2.6.8 and 6.1.1.4'
H H 0.0000 0.0000 'International Tables Vol C Tables 4.2.6.8 and 6.1.1.4'
N N 0.0061 0.0033 'International Tables Vol C Tables 4.2.6.8 and 6.1.1.4'
O O 0.0106 0.0060 'International Tables Vol C Tables 4.2.6.8 and 6.1.1.4'

loop_
_geom_angle_atom_site_label_1
_geom_angle_atom_site_label_2
_geom_angle_atom_site_label_3
_geom_angle
C22 O2 C23 115.56(18)
C46 O4 C47 114.95(17)
C8 N1 C21 107.05(18)
C8 N1 C15 123.8(2)
C21 N1 C15 129.1(2)
C8 N2 C1 106.52(18)
C31 N3 C45 107.34(19)
C31 N3 C25 125.5(2)
C45 N3 C25 127.1(2)
C31 N4 C38 106.2(2)
N2 C1 C21 110.15(19)
N2 C1 C2 117.41(19)
C21 C1 C2 132.3(2)
C7 C2 C3 118.7(2)
C7 C2 C1 118.9(2)
C3 C2 C1 121.9(2)
C4 C3 C2 120.4(2)
C4 C3 H3 119.8
C2 C3 H3 119.8
C5 C4 C3 120.1(2)
C5 C4 H4 120.0
C3 C4 H4 120.0
C6 C5 C4 119.8(2)
C6 C5 H5 120.1
C4 C5 H5 120.1
C5 C6 C7 120.2(2)
C5 C6 H6 119.9
C7 C6 H6 119.9
C6 C7 C2 120.8(2)
C6 C7 H7 119.6
C2 C7 H7 119.6
N2 C8 N1 110.7(2)
N2 C8 C9 121.3(2)
N1 C8 C9 127.9(2)
C14 C9 C10 117.8(2)
C14 C9 C8 125.4(2)
C10 C9 C8 116.7(2)
C11 C10 C9 121.3(2)
C11 C10 H10 119.3
C9 C10 H10 119.3
C10 C11 C12 120.0(2)
C10 C11 H11 120.0
C12 C11 H11 120.0
C13 C12 C11 119.3(2)
C13 C12 H12 120.4
C11 C12 H12 120.4
C12 C13 C14 121.1(2)
C12 C13 H13 119.5
C14 C13 H13 119.5
C13 C14 C9 120.6(2)
C13 C14 H14 119.7
C9 C14 H14 119.7
C16 C15 C20 121.9(2)
C16 C15 N1 118.7(2)
C20 C15 N1 119.2(2)
C15 C16 C17 118.8(2)
C15 C16 H16 120.6
C17 C16 H16 120.6
C18 C17 C16 120.0(2)
C18 C17 H17 120.0
C16 C17 H17 120.0
C17 C18 C19 120.7(2)
C17 C18 H18 119.7
C19 C18 H18 119.7
C20 C19 C18 119.5(2)
C20 C19 H19 120.3
C18 C19 H19 120.3
C15 C20 C19 118.9(2)
C15 C20 H20 120.6
C19 C20 H20 120.6
C1 C21 N1 105.5(2)
C1 C21 C22 129.8(2)
N1 C21 C22 124.6(2)
O1 C22 O2 124.0(2)
O1 C22 C21 124.2(2)
O2 C22 C21 111.8(2)
O2 C23 C24 105.85(19)
O2 C23 H23A 110.6
C24 C23 H23A 110.6
O2 C23 H23B 110.6
C24 C23 H23B 110.6
H23A C23 H23B 108.7
C23 C24 H24A 109.5
C23 C24 H24B 109.5
H24A C24 H24B 109.5
C23 C24 H24C 109.5
H24A C24 H24C 109.5
H24B C24 H24C 109.5
C26 C25 C30 121.2(2)
C26 C25 N3 119.7(2)
C30 C25 N3 119.0(2)
C25 C26 C27 119.0(2)
C25 C26 H26 120.5
C27 C26 H26 120.5
C28 C27 C26 120.2(3)
C28 C27 H27 119.9
C26 C27 H27 119.9
C29 C28 C27 119.9(3)
C29 C28 H28 120.1
C27 C28 H28 120.1
C30 C29 C28 120.4(2)
C30 C29 H29 119.8
C28 C29 H29 119.8
C29 C30 C25 119.2(3)
C29 C30 H30 120.4
C25 C30 H30 120.4
N4 C31 N3 110.8(2)
N4 C31 C32 122.8(2)
N3 C31 C32 126.4(2)
C37 C32 C33 119.5(2)
C37 C32 C31 117.1(2)
C33 C32 C31 123.4(2)
C34 C33 C32 119.7(2)
C34 C33 H33 120.2
C32 C33 H33 120.2
C35 C34 C33 120.6(2)
C35 C34 H34 119.7
C33 C34 H34 119.7
C34 C35 C36 120.1(2)
C34 C35 H35 120.0
C36 C35 H35 120.0
C35 C36 C37 119.7(3)
C35 C36 H36 120.1
C37 C36 H36 120.1
C36 C37 C32 120.4(2)
C36 C37 H37 119.8
C32 C37 H37 119.8
N4 C38 C45 110.2(2)
N4 C38 C39 117.7(2)
C45 C38 C39 132.1(2)
C44 C39 C40 118.5(2)
C44 C39 C38 123.1(2)
C40 C39 C38 118.1(2)
C41 C40 C39 120.7(2)
C41 C40 H40 119.7
C39 C40 H40 119.7
C40 C41 C42 120.4(2)
C40 C41 H41 119.8
C42 C41 H41 119.8
C43 C42 C41 119.2(2)
C43 C42 H42 120.4
C41 C42 H42 120.4
C42 C43 C44 120.2(2)
C42 C43 H43 119.9
C44 C43 H43 119.9
C39 C44 C43 121.0(2)
C39 C44 H44 119.5
C43 C44 H44 119.5
C38 C45 N3 105.5(2)
C38 C45 C46 134.5(2)
N3 C45 C46 119.9(2)
O3 C46 O4 123.4(2)
O3 C46 C45 124.8(2)
O4 C46 C45 111.8(2)
O4 C47 C48 106.38(19)
O4 C47 H47A 110.5
C48 C47 H47A 110.5
O4 C47 H47B 110.5
C48 C47 H47B 110.5
H47A C47 H47B 108.6
C47 C48 H48A 109.5
C47 C48 H48B 109.5
H48A C48 H48B 109.5
C47 C48 H48C 109.5
H48A C48 H48C 109.5
H48B C48 H48C 109.5

loop_
_geom_bond_atom_site_label_1
_geom_bond_atom_site_label_2
_geom_bond_distance
O1 C22 1.210(3)
O2 C22 1.342(2)
O2 C23 1.449(3)
O3 C46 1.206(2)
O4 C46 1.352(3)
O4 C47 1.462(3)
N1 C8 1.372(3)
N1 C21 1.397(3)
N1 C15 1.453(3)
N2 C8 1.336(3)
N2 C1 1.371(3)
N3 C31 1.375(3)
N3 C45 1.388(3)
N3 C25 1.442(3)
N4 C31 1.334(3)
N4 C38 1.378(3)
C1 C21 1.381(3)
C1 C2 1.480(3)
C2 C7 1.394(3)
C2 C3 1.396(3)
C3 C4 1.395(3)
C3 H3 0.9500
C4 C5 1.390(3)
C4 H4 0.9500
C5 C6 1.383(3)
C5 H5 0.9500
C6 C7 1.389(3)
C6 H6 0.9500
C7 H7 0.9500
C8 C9 1.474(3)
C9 C14 1.400(3)
C9 C10 1.400(3)
C10 C11 1.384(3)
C10 H10 0.9500
C11 C12 1.392(3)
C11 H11 0.9500
C12 C13 1.378(3)
C12 H12 0.9500
C13 C14 1.383(3)
C13 H13 0.9500
C14 H14 0.9500
C15 C16 1.375(3)
C15 C20 1.383(3)
C16 C17 1.391(3)
C16 H16 0.9500
C17 C18 1.375(3)
C17 H17 0.9500
C18 C19 1.392(3)
C18 H18 0.9500
C19 C20 1.390(3)
C19 H19 0.9500
C20 H20 0.9500
C21 C22 1.463(3)
C23 C24 1.514(3)
C23 H23A 0.9900
C23 H23B 0.9900
C24 H24A 0.9800
C24 H24B 0.9800
C24 H24C 0.9800
C25 C26 1.381(3)
C25 C30 1.383(3)
C26 C27 1.389(3)
C26 H26 0.9500
C27 C28 1.386(3)
C27 H27 0.9500
C28 C29 1.383(3)
C28 H28 0.9500
C29 C30 1.382(3)
C29 H29 0.9500
C30 H30 0.9500
C31 C32 1.476(3)
C32 C37 1.394(3)
C32 C33 1.399(3)
C33 C34 1.392(3)
C33 H33 0.9500
C34 C35 1.384(3)
C34 H34 0.9500
C35 C36 1.390(3)
C35 H35 0.9500
C36 C37 1.391(3)
C36 H36 0.9500
C37 H37 0.9500
C38 C45 1.385(3)
C38 C39 1.484(3)
C39 C44 1.384(3)
C39 C40 1.396(3)
C40 C41 1.386(3)
C40 H40 0.9500
C41 C42 1.391(3)
C41 H41 0.9500
C42 C43 1.385(3)
C42 H42 0.9500
C43 C44 1.391(3)
C43 H43 0.9500
C44 H44 0.9500
C45 C46 1.471(3)
C47 C48 1.494(3)
C47 H47A 0.9900
C47 H47B 0.9900
C48 H48A 0.9800
C48 H48B 0.9800
C48 H48C 0.9800

loop_
_geom_torsion_atom_site_label_1
_geom_torsion_atom_site_label_2
_geom_torsion_atom_site_label_3
_geom_torsion_atom_site_label_4
_geom_torsion
C8 N2 C1 C21 1.2(3)
C8 N2 C1 C2 -175.2(2)
N2 C1 C2 C7 -35.8(3)
C21 C1 C2 C7 148.7(3)
N2 C1 C2 C3 136.7(2)
C21 C1 C2 C3 -38.8(4)
C7 C2 C3 C4 -0.4(4)
C1 C2 C3 C4 -172.9(2)
C2 C3 C4 C5 -0.2(4)
C3 C4 C5 C6 -0.3(4)
C4 C5 C6 C7 1.5(4)
C5 C6 C7 C2 -2.2(4)
C3 C2 C7 C6 1.6(4)
C1 C2 C7 C6 174.3(2)
C1 N2 C8 N1 -1.2(3)
C1 N2 C8 C9 176.8(2)
C21 N1 C8 N2 0.8(3)
C15 N1 C8 N2 -178.0(2)
C21 N1 C8 C9 -177.0(2)
C15 N1 C8 C9 4.2(4)
N2 C8 C9 C14 155.0(2)
N1 C8 C9 C14 -27.4(4)
N2 C8 C9 C10 -21.3(3)
N1 C8 C9 C10 156.3(2)
C14 C9 C10 C11 -0.1(4)
C8 C9 C10 C11 176.4(2)
C9 C10 C11 C12 1.1(4)
C10 C11 C12 C13 -1.0(4)
C11 C12 C13 C14 -0.1(4)
C12 C13 C14 C9 1.1(4)
C10 C9 C14 C13 -1.0(4)
C8 C9 C14 C13 -177.2(2)
C8 N1 C15 C16 -72.9(3)
C21 N1 C15 C16 108.6(3)
C8 N1 C15 C20 102.4(3)
C21 N1 C15 C20 -76.1(3)
C20 C15 C16 C17 -2.8(4)
N1 C15 C16 C17 172.4(2)
C15 C16 C17 C18 1.3(4)
C16 C17 C18 C19 1.8(4)
C17 C18 C19 C20 -3.4(4)
C16 C15 C20 C19 1.2(4)
N1 C15 C20 C19 -173.9(2)
C18 C19 C20 C15 1.9(4)
N2 C1 C21 N1 -0.7(3)
C2 C1 C21 N1 175.0(2)
N2 C1 C21 C22 178.2(2)
C2 C1 C21 C22 -6.1(5)
C8 N1 C21 C1 0.0(3)
C15 N1 C21 C1 178.7(2)
C8 N1 C21 C22 -179.0(2)
C15 N1 C21 C22 -0.3(4)
C23 O2 C22 O1 -3.8(4)
C23 O2 C22 C21 177.3(2)
C1 C21 C22 O1 -13.1(4)
N1 C21 C22 O1 165.6(2)
C1 C21 C22 O2 165.8(2)
N1 C21 C22 O2 -15.5(3)
C22 O2 C23 C24 -173.7(2)
C31 N3 C25 C26 107.6(3)
C45 N3 C25 C26 -71.2(3)
C31 N3 C25 C30 -69.8(3)
C45 N3 C25 C30 111.4(3)
C30 C25 C26 C27 0.9(4)
N3 C25 C26 C27 -176.4(2)
C25 C26 C27 C28 1.2(4)
C26 C27 C28 C29 -1.7(4)
C27 C28 C29 C30 0.1(4)
C28 C29 C30 C25 2.0(4)
C26 C25 C30 C29 -2.5(4)
N3 C25 C30 C29 174.8(2)
C38 N4 C31 N3 0.7(2)
C38 N4 C31 C32 -179.7(2)
C45 N3 C31 N4 -1.3(3)
C25 N3 C31 N4 179.7(2)
C45 N3 C31 C32 179.1(2)
C25 N3 C31 C32 0.1(4)
N4 C31 C32 C37 -27.5(3)
N3 C31 C32 C37 152.1(2)
N4 C31 C32 C33 150.4(2)
N3 C31 C32 C33 -30.0(3)
C37 C32 C33 C34 -1.8(3)
C31 C32 C33 C34 -179.7(2)
C32 C33 C34 C35 0.9(3)
C33 C34 C35 C36 0.7(3)
C34 C35 C36 C37 -1.4(3)
C35 C36 C37 C32 0.5(3)
C33 C32 C37 C36 1.1(3)
C31 C32 C37 C36 179.10(19)
C31 N4 C38 C45 0.2(3)
C31 N4 C38 C39 -177.99(19)
N4 C38 C39 C44 139.2(2)
C45 C38 C39 C44 -38.5(4)
N4 C38 C39 C40 -35.5(3)
C45 C38 C39 C40 146.9(3)
C44 C39 C40 C41 0.6(4)
C38 C39 C40 C41 175.5(2)
C39 C40 C41 C42 -0.2(4)
C40 C41 C42 C43 -0.5(4)
C41 C42 C43 C44 0.8(4)
C40 C39 C44 C43 -0.3(4)
C38 C39 C44 C43 -174.9(2)
C42 C43 C44 C39 -0.4(4)
N4 C38 C45 N3 -0.9(3)
C39 C38 C45 N3 176.9(2)
N4 C38 C45 C46 -176.1(2)
C39 C38 C45 C46 1.7(5)
C31 N3 C45 C38 1.3(3)
C25 N3 C45 C38 -179.7(2)
C31 N3 C45 C46 177.3(2)
C25 N3 C45 C46 -3.7(3)
C47 O4 C46 O3 -5.9(3)
C47 O4 C46 C45 173.90(19)
C38 C45 C46 O3 153.0(3)
N3 C45 C46 O3 -21.6(4)
C38 C45 C46 O4 -26.8(4)
N3 C45 C46 O4 158.65(19)
C46 O4 C47 C48 -179.8(2)
